data_2243508
loop_
_publ_author_name
'Chadeayne, Andrew R.'
'Pham, Duyen N. K.'
'Golen, James A.'
'Manke, David R.'

_publ_section_title
;
 Quaternary tryptammonium salts:
 <i>N</i>,<i>N</i>-dimethyl-<i>N</i>-<i>n</i>-propyltryptammonium (DMPT)
 iodide and <i>N</i>-allyl-<i>N</i>,<i>N</i>-dimethyltryptammonium (DMALT)
 iodide
;
_journal_coeditor_code ZQ2255
_journal_issue 8
_journal_name_full 'Acta Crystallographica Section E'
_journal_page_first 1357
_journal_page_last 1360
_journal_paper_doi 10.1107/S2056989020010014
_journal_volume 76
_journal_year 2020
_chemical_formula_iupac 'C15 H23 N2 +, I -'
_chemical_formula_moiety 'C15 H23 N2 +, I -'
_chemical_formula_sum 'C15 H23 I N2'
_chemical_formula_weight 358.25
_chemical_name_common
;
<i>N</i>,<i>N</i>-Dimethyl-<i>N</i>-<i>n</i>-propyltryptammonium iodide
;
_chemical_name_systematic
;
2-(1<i>H</i>-Indol-3-yl)-<i>N</i>,<i>N</i>-dimethyl-<i>N</i>-propylazanium
iodide
;
_space_group_crystal_system monoclinic
_space_group_IT_number 14
_space_group_name_Hall '-P 2ybc'
_space_group_name_H-M_alt 'P 1 21/c 1'
_atom_sites_solution_hydrogens mixed
_audit_creation_method
;
Olex2 1.3
(compiled 2020.06.28 svn.raecde09e for OlexSys, GUI svn.r6132)
;
_cell_angle_alpha 90
_cell_angle_beta 94.184(3)
_cell_angle_gamma 90
_cell_formula_units_Z 4
_cell_length_a 7.4471(6)
_cell_length_b 9.9016(9)
_cell_length_c 22.052(2)
_cell_measurement_reflns_used 9256
_cell_measurement_temperature 303(2)
_cell_measurement_theta_max 25.57
_cell_measurement_theta_min 3.20
_cell_volume 1621.7(2)
_computing_cell_refinement
;
SAINT (Bruker, 2018)
;
_computing_data_collection
;
APEX3 (Bruker, 2018)
;
_computing_data_reduction
;
SAINT (Bruker, 2018)
;
_computing_molecular_graphics
;
<i>OLEX2</i> (Dolomanov <i>et al.</i>,  2009)
;
_computing_publication_material
;
publCIF (Westrip, 2010)
;
_computing_structure_refinement
;
SHELXL2018 (Sheldrick, 2015b)
;
_computing_structure_solution
;
SHELXT2014 (Sheldrick, 2015a)
;
_diffrn_ambient_temperature 303.22
_diffrn_measured_fraction_theta_full 0.998
_diffrn_measured_fraction_theta_max 0.994
_diffrn_measurement_device_type 'Bruker D8 Venture CMOS'
_diffrn_measurement_method '\f and \w scans'
_diffrn_radiation_type MoK\a
_diffrn_radiation_wavelength 0.71073
_diffrn_reflns_av_R_equivalents 0.0362
_diffrn_reflns_av_unetI/netI 0.0167
_diffrn_reflns_limit_h_max 8
_diffrn_reflns_limit_h_min -9
_diffrn_reflns_limit_k_max 12
_diffrn_reflns_limit_k_min -12
_diffrn_reflns_limit_l_max 26
_diffrn_reflns_limit_l_min -26
_diffrn_reflns_number 44530
_diffrn_reflns_theta_full 25.242
_diffrn_reflns_theta_max 25.717
_diffrn_reflns_theta_min 3.196
_exptl_absorpt_coefficient_mu 1.962
_exptl_absorpt_correction_T_max 0.5621
_exptl_absorpt_correction_T_min 0.4700
_exptl_absorpt_correction_type multi-scan
_exptl_absorpt_process_details
;
(SADABS; Bruker, 2018)
;
_exptl_crystal_colour colourless
_exptl_crystal_density_diffrn 1.467
_exptl_crystal_description block
_exptl_crystal_F_000 720
_exptl_crystal_size_max 0.40
_exptl_crystal_size_mid 0.14
_exptl_crystal_size_min 0.12
_refine_diff_density_max 0.527
_refine_diff_density_min -0.466
_refine_ls_extinction_coef 0.0054(2)
_refine_ls_extinction_expression Fc^*^=kFc[1+0.001xFc^2^\l^3^/sin(2\q)]^-1/4^
_refine_ls_extinction_method
;
SHELXL2018 (Sheldrick, 2015b)
;
_refine_ls_goodness_of_fit_ref 1.128
_refine_ls_hydrogen_treatment mixed
_refine_ls_matrix_type full
_refine_ls_number_parameters 170
_refine_ls_number_reflns 3071
_refine_ls_number_restraints 1
_refine_ls_restrained_S_all 1.128
_refine_ls_R_factor_all 0.0418
_refine_ls_R_factor_gt 0.0276
_refine_ls_shift/su_max 0.000
_refine_ls_shift/su_mean 0.000
_refine_ls_structure_factor_coef Fsqd
_refine_ls_weighting_details 'w=1/[\s^2^(Fo^2^)+(0.0068P)^2^+2.2525P] where P=(Fo^2^+2Fc^2^)/3'
_refine_ls_weighting_scheme calc
_refine_ls_wR_factor_gt 0.0501
_refine_ls_wR_factor_ref 0.0537
_reflns_number_gt 2362
_reflns_number_total 3071
_reflns_threshold_expression 'I > 2\s(I)'
_cod_data_source_file zq2255sup1.cif
_cod_data_source_block DMPT
_cod_original_cell_volume 1621.8(2)
_cod_database_code 2243508
_shelx_space_group_comment
;
The symmetry employed for this shelxl refinement is uniquely defined
by the following loop, which should always be used as a source of
symmetry information in preference to the above space-group names.
They are only intended as comments.
;
_shelx_estimated_absorpt_t_min 0.507
_shelx_estimated_absorpt_t_max 0.799

loop_
_space_group_symop_operation_xyz
'x, y, z'
'-x, y+1/2, -z+1/2'
'-x, -y, -z'
'x, -y-1/2, z-1/2'

loop_
_atom_site_type_symbol
_atom_site_label
_atom_site_fract_x
_atom_site_fract_y
_atom_site_fract_z
_atom_site_U_iso_or_equiv
_atom_site_adp_type
_atom_site_calc_flag
_atom_site_occupancy
_atom_site_disorder_assembly
_atom_site_disorder_group
I I1 0.71085(3) 0.75133(2) 0.06875(2) 0.04767(10) Uani d 1 . .
N N1 0.5983(4) 0.7145(3) 0.23013(12) 0.0567(8) Uani d 1 . .
H H1 0.618(5) 0.743(4) 0.1943(8) 0.068 Uiso d 1 . .
N N2 0.1783(3) 0.7602(3) 0.44696(10) 0.0399(6) Uani d 1 . .
C C1 0.4437(5) 0.7359(4) 0.25813(14) 0.0527(8) Uani d 1 . .
H H1A 0.351233 0.793238 0.243768 0.063 Uiso calc 1 . .
C C2 0.7010(4) 0.6220(3) 0.26291(13) 0.0428(8) Uani d 1 . .
C C3 0.8656(5) 0.5669(4) 0.25282(17) 0.0576(10) Uani d 1 . .
H H3 0.926911 0.592411 0.219393 0.069 Uiso calc 1 . .
C C4 0.9359(5) 0.4738(4) 0.2933(2) 0.0648(11) Uani d 1 . .
H H4 1.045983 0.433742 0.286964 0.078 Uiso calc 1 . .
C C5 0.8457(5) 0.4376(4) 0.34402(18) 0.0614(10) Uani d 1 . .
H H5 0.897326 0.374036 0.371038 0.074 Uiso calc 1 . .
C C6 0.6836(4) 0.4930(3) 0.35502(14) 0.0461(8) Uani d 1 . .
H H6 0.625171 0.468037 0.389164 0.055 Uiso calc 1 . .
C C7 0.6070(4) 0.5878(3) 0.31407(12) 0.0359(7) Uani d 1 . .
C C8 0.4436(4) 0.6624(3) 0.30961(13) 0.0411(7) Uani d 1 . .
C C9 0.2957(4) 0.6588(4) 0.35230(15) 0.0499(8) Uani d 1 . .
H H9A 0.289023 0.569011 0.369594 0.060 Uiso calc 1 . .
H H9B 0.181686 0.677469 0.329775 0.060 Uiso calc 1 . .
C C10 0.3259(4) 0.7604(3) 0.40295(13) 0.0409(7) Uani d 1 . .
H H10A 0.333745 0.849867 0.385399 0.049 Uiso calc 1 . .
H H10B 0.440113 0.741329 0.425294 0.049 Uiso calc 1 . .
C C11 -0.0058(4) 0.7839(3) 0.41756(15) 0.0465(8) Uani d 1 . .
H H11A -0.089932 0.788522 0.449056 0.056 Uiso calc 1 . .
H H11B -0.039201 0.706873 0.392006 0.056 Uiso calc 1 . .
C C12 -0.0254(5) 0.9091(4) 0.37978(16) 0.0557(9) Uani d 1 . .
H H12A 0.040947 0.898425 0.343839 0.067 Uiso calc 1 . .
H H12B 0.026122 0.984880 0.402879 0.067 Uiso calc 1 . .
C C13 -0.2223(5) 0.9394(4) 0.36047(19) 0.0702(11) Uani d 1 . .
H H13A -0.230110 1.022272 0.337814 0.105 Uiso calc 1 . .
H H13B -0.288996 0.947971 0.395921 0.105 Uiso calc 1 . .
H H13C -0.271725 0.867081 0.335514 0.105 Uiso calc 1 . .
C C14 0.1764(6) 0.6260(4) 0.47924(17) 0.0642(11) Uani d 1 . .
H H14A 0.144475 0.555988 0.450328 0.096 Uiso calc 1 . .
H H14B 0.089724 0.628635 0.509391 0.096 Uiso calc 1 . .
H H14C 0.293626 0.607988 0.498556 0.096 Uiso calc 1 . .
C C15 0.2247(5) 0.8653(4) 0.49425(15) 0.0533(9) Uani d 1 . .
H H15A 0.234238 0.951763 0.475042 0.080 Uiso calc 1 . .
H H15B 0.337490 0.842968 0.515770 0.080 Uiso calc 1 . .
H H15C 0.132085 0.868672 0.522304 0.080 Uiso calc 1 . .

loop_
_atom_site_aniso_label
_atom_site_aniso_U_11
_atom_site_aniso_U_22
_atom_site_aniso_U_33
_atom_site_aniso_U_12
_atom_site_aniso_U_13
_atom_site_aniso_U_23
I1 0.05122(14) 0.04717(14) 0.04582(14) -0.00087(11) 0.01182(8) -0.00478(11)
N1 0.073(2) 0.064(2) 0.0345(14) 0.0053(16) 0.0152(14) 0.0093(14)
N2 0.0471(14) 0.0354(13) 0.0387(13) -0.0045(13) 0.0129(10) -0.0017(12)
C1 0.055(2) 0.056(2) 0.0470(18) 0.0115(18) 0.0010(15) 0.0021(18)
C2 0.0478(18) 0.0453(19) 0.0359(17) -0.0042(15) 0.0081(14) -0.0101(14)
C3 0.051(2) 0.061(2) 0.063(2) -0.0079(19) 0.0175(18) -0.022(2)
C4 0.039(2) 0.064(3) 0.090(3) 0.0038(18) -0.002(2) -0.035(2)
C5 0.062(2) 0.051(2) 0.066(2) 0.0092(19) -0.025(2) -0.0099(19)
C6 0.053(2) 0.0460(19) 0.0373(17) -0.0026(16) -0.0063(14) -0.0037(15)
C7 0.0400(16) 0.0390(17) 0.0286(15) -0.0042(14) 0.0010(12) -0.0052(13)
C8 0.0430(17) 0.0449(18) 0.0357(17) 0.0011(14) 0.0057(13) -0.0051(14)
C9 0.0435(18) 0.052(2) 0.055(2) -0.0039(16) 0.0125(15) -0.0113(16)
C10 0.0378(15) 0.0432(17) 0.0430(16) -0.0048(15) 0.0106(12) -0.0006(15)
C11 0.0450(18) 0.049(2) 0.0469(18) -0.0047(14) 0.0119(14) -0.0026(15)
C12 0.053(2) 0.052(2) 0.061(2) -0.0003(17) 0.0026(17) 0.0053(18)
C13 0.061(2) 0.074(3) 0.074(3) 0.000(2) -0.013(2) -0.004(2)
C14 0.083(3) 0.050(2) 0.062(2) 0.004(2) 0.024(2) 0.0159(18)
C15 0.061(2) 0.056(2) 0.0422(19) -0.0003(18) 0.0015(16) -0.0097(17)

loop_
_atom_type_symbol
_atom_type_description
_atom_type_scat_dispersion_real
_atom_type_scat_dispersion_imag
_atom_type_scat_source
C C 0.0033 0.0016 'International Tables Vol C Tables 4.2.6.8 and 6.1.1.4'
H H 0.0000 0.0000 'International Tables Vol C Tables 4.2.6.8 and 6.1.1.4'
I I -0.4742 1.8119 'International Tables Vol C Tables 4.2.6.8 and 6.1.1.4'
N N 0.0061 0.0033 'International Tables Vol C Tables 4.2.6.8 and 6.1.1.4'

loop_
_geom_angle_atom_site_label_1
_geom_angle_atom_site_label_2
_geom_angle_atom_site_label_3
_geom_angle_site_symmetry_1
_geom_angle_site_symmetry_3
_geom_angle
_geom_angle_publ_flag
C1 N1 H1 . . 125(3) ?
C1 N1 C2 . . 108.9(3) ?
C2 N1 H1 . . 126(3) ?
C11 N2 C10 . . 114.0(2) ?
C11 N2 C14 . . 107.7(3) ?
C11 N2 C15 . . 110.6(2) ?
C14 N2 C10 . . 109.6(2) ?
C15 N2 C10 . . 107.7(2) ?
C15 N2 C14 . . 107.1(3) ?
N1 C1 H1A . . 124.8 ?
C8 C1 N1 . . 110.5(3) ?
C8 C1 H1A . . 124.8 ?
N1 C2 C3 . . 130.7(3) ?
N1 C2 C7 . . 107.0(3) ?
C3 C2 C7 . . 122.3(3) ?
C2 C3 H3 . . 121.1 ?
C4 C3 C2 . . 117.9(3) ?
C4 C3 H3 . . 121.1 ?
C3 C4 H4 . . 119.5 ?
C3 C4 C5 . . 121.0(3) ?
C5 C4 H4 . . 119.5 ?
C4 C5 H5 . . 119.2 ?
C6 C5 C4 . . 121.6(3) ?
C6 C5 H5 . . 119.2 ?
C5 C6 H6 . . 120.6 ?
C5 C6 C7 . . 118.7(3) ?
C7 C6 H6 . . 120.6 ?
C2 C7 C8 . . 107.0(3) ?
C6 C7 C2 . . 118.4(3) ?
C6 C7 C8 . . 134.6(3) ?
C1 C8 C7 . . 106.6(3) ?
C1 C8 C9 . . 125.9(3) ?
C7 C8 C9 . . 127.5(3) ?
C8 C9 H9A . . 109.2 ?
C8 C9 H9B . . 109.2 ?
C8 C9 C10 . . 111.9(3) ?
H9A C9 H9B . . 107.9 ?
C10 C9 H9A . . 109.2 ?
C10 C9 H9B . . 109.2 ?
N2 C10 H10A . . 108.9 ?
N2 C10 H10B . . 108.9 ?
C9 C10 N2 . . 113.4(2) ?
C9 C10 H10A . . 108.9 ?
C9 C10 H10B . . 108.9 ?
H10A C10 H10B . . 107.7 ?
N2 C11 H11A . . 108.5 ?
N2 C11 H11B . . 108.5 ?
N2 C11 C12 . . 115.0(3) ?
H11A C11 H11B . . 107.5 ?
C12 C11 H11A . . 108.5 ?
C12 C11 H11B . . 108.5 ?
C11 C12 H12A . . 109.3 ?
C11 C12 H12B . . 109.3 ?
C11 C12 C13 . . 111.8(3) ?
H12A C12 H12B . . 107.9 ?
C13 C12 H12A . . 109.3 ?
C13 C12 H12B . . 109.3 ?
C12 C13 H13A . . 109.5 ?
C12 C13 H13B . . 109.5 ?
C12 C13 H13C . . 109.5 ?
H13A C13 H13B . . 109.5 ?
H13A C13 H13C . . 109.5 ?
H13B C13 H13C . . 109.5 ?
N2 C14 H14A . . 109.5 ?
N2 C14 H14B . . 109.5 ?
N2 C14 H14C . . 109.5 ?
H14A C14 H14B . . 109.5 ?
H14A C14 H14C . . 109.5 ?
H14B C14 H14C . . 109.5 ?
N2 C15 H15A . . 109.5 ?
N2 C15 H15B . . 109.5 ?
N2 C15 H15C . . 109.5 ?
H15A C15 H15B . . 109.5 ?
H15A C15 H15C . . 109.5 ?
H15B C15 H15C . . 109.5 ?

loop_
_geom_bond_atom_site_label_1
_geom_bond_atom_site_label_2
_geom_bond_site_symmetry_2
_geom_bond_distance
_geom_bond_publ_flag
N1 H1 . 0.861(10) ?
N1 C1 . 1.362(4) ?
N1 C2 . 1.366(4) ?
N2 C10 . 1.518(3) ?
N2 C11 . 1.492(4) ?
N2 C14 . 1.508(4) ?
N2 C15 . 1.496(4) ?
C1 H1A . 0.9300 ?
C1 C8 . 1.349(4) ?
C2 C3 . 1.375(5) ?
C2 C7 . 1.411(4) ?
C3 H3 . 0.9300 ?
C3 C4 . 1.361(5) ?
C4 H4 . 0.9300 ?
C4 C5 . 1.394(6) ?
C5 H5 . 0.9300 ?
C5 C6 . 1.364(5) ?
C6 H6 . 0.9300 ?
C6 C7 . 1.395(4) ?
C7 C8 . 1.420(4) ?
C8 C9 . 1.501(4) ?
C9 H9A . 0.9700 ?
C9 H9B . 0.9700 ?
C9 C10 . 1.508(4) ?
C10 H10A . 0.9700 ?
C10 H10B . 0.9700 ?
C11 H11A . 0.9700 ?
C11 H11B . 0.9700 ?
C11 C12 . 1.495(4) ?
C12 H12A . 0.9700 ?
C12 H12B . 0.9700 ?
C12 C13 . 1.527(5) ?
C13 H13A . 0.9600 ?
C13 H13B . 0.9600 ?
C13 H13C . 0.9600 ?
C14 H14A . 0.9600 ?
C14 H14B . 0.9600 ?
C14 H14C . 0.9600 ?
C15 H15A . 0.9600 ?
C15 H15B . 0.9600 ?
C15 H15C . 0.9600 ?

loop_
_geom_hbond_atom_site_label_D
_geom_hbond_atom_site_label_H
_geom_hbond_atom_site_label_A
_geom_hbond_site_symmetry_A
_geom_hbond_distance_DH
_geom_hbond_distance_HA
_geom_hbond_distance_DA
_geom_hbond_angle_DHA
_geom_hbond_publ_flag
N1 H1 I1 . 0.861(10) 2.905(15) 3.733(3) 162(3) yes

loop_
_geom_torsion_atom_site_label_1
_geom_torsion_atom_site_label_2
_geom_torsion_atom_site_label_3
_geom_torsion_atom_site_label_4
_geom_torsion_site_symmetry_1
_geom_torsion_site_symmetry_2
_geom_torsion_site_symmetry_3
_geom_torsion_site_symmetry_4
_geom_torsion
_geom_torsion_publ_flag
N1 C1 C8 C7 . . . . -1.0(4) ?
N1 C1 C8 C9 . . . . -179.5(3) ?
N1 C2 C3 C4 . . . . -179.0(3) ?
N1 C2 C7 C6 . . . . 179.4(3) ?
N1 C2 C7 C8 . . . . 0.9(3) ?
N2 C11 C12 C13 . . . . -170.0(3) ?
C1 N1 C2 C3 . . . . 179.1(3) ?
C1 N1 C2 C7 . . . . -1.5(4) ?
C1 C8 C9 C10 . . . . -92.7(4) ?
C2 N1 C1 C8 . . . . 1.6(4) ?
C2 C3 C4 C5 . . . . -1.3(5) ?
C2 C7 C8 C1 . . . . 0.1(3) ?
C2 C7 C8 C9 . . . . 178.6(3) ?
C3 C2 C7 C6 . . . . -1.1(5) ?
C3 C2 C7 C8 . . . . -179.7(3) ?
C3 C4 C5 C6 . . . . 0.4(5) ?
C4 C5 C6 C7 . . . . 0.2(5) ?
C5 C6 C7 C2 . . . . 0.1(4) ?
C5 C6 C7 C8 . . . . 178.2(3) ?
C6 C7 C8 C1 . . . . -178.1(3) ?
C6 C7 C8 C9 . . . . 0.3(6) ?
C7 C2 C3 C4 . . . . 1.7(5) ?
C7 C8 C9 C10 . . . . 89.1(4) ?
C8 C9 C10 N2 . . . . 179.7(3) ?
C10 N2 C11 C12 . . . . -54.3(4) ?
C11 N2 C10 C9 . . . . -56.6(4) ?
C14 N2 C10 C9 . . . . 64.1(3) ?
C14 N2 C11 C12 . . . . -176.1(3) ?
C15 N2 C10 C9 . . . . -179.7(3) ?
C15 N2 C11 C12 . . . . 67.2(3) ?

_cod_database_fobs_code 2243508
